data_4311422
loop_
_publ_author_name
'Lydia Karmazin'
'Marinella Mazzanti'
'Jean-Philippe Bezombes'
'Christelle Gateau'
'Jacques P\'ecaut'

_publ_section_title
;
 Comparative Structural Studies of Iodide Complexes of Uranium(III) and
 Lanthanide(III) with Hexadentate Tetrapodal Neutral N-Donor Ligands
;
_journal_name_full 'Inorganic Chemistry'
_journal_page_first 5147
_journal_page_last 5158
_journal_paper_doi 10.1021/ic049538m
_journal_volume 43
_journal_year 2004
_chemical_formula_sum 'C27 H31.5 I3 N10.5 U'
_chemical_formula_weight 1121.86
_chemical_name_systematic
;
 ?
;
_space_group_IT_number 161
_symmetry_cell_setting rhombohedral
_symmetry_space_group_name_Hall 'R 3 -2"c'
_symmetry_space_group_name_H-M 'R 3 c :H'
_atom_sites_solution_hydrogens geom
_atom_sites_solution_primary direct
_atom_sites_solution_secondary difmap
_audit_creation_method SHELXL-97
_cell_angle_alpha 90.00
_cell_angle_beta 90.00
_cell_angle_gamma 120.00
_cell_formula_units_Z 18
_cell_length_a 33.1530(12)
_cell_length_b 33.1530(12)
_cell_length_c 15.9643(8)
_cell_measurement_temperature 193(2)
_cell_volume 15195.9(11)
_computing_cell_refinement 'Bruker SMART'
_computing_data_collection 'Bruker SMART'
_computing_data_reduction 'Bruker SHELXTL'
_computing_molecular_graphics 'Bruker SHELXTL'
_computing_publication_material 'Bruker SHELXTL'
_computing_structure_refinement 'SHELXL-97 (Sheldrick, 1997)'
_computing_structure_solution 'SHELXS-97 (Sheldrick, 1990)'
_diffrn_ambient_temperature 193(2)
_diffrn_measured_fraction_theta_full 0.921
_diffrn_measured_fraction_theta_max 0.921
_diffrn_measurement_device_type 'CCD area detector'
_diffrn_measurement_method 'phi and omega scans'
_diffrn_radiation_monochromator graphite
_diffrn_radiation_source 'fine-focus sealed tube'
_diffrn_radiation_type MoK\a
_diffrn_radiation_wavelength 0.71073
_diffrn_reflns_av_R_equivalents 0.0555
_diffrn_reflns_av_sigmaI/netI 0.0609
_diffrn_reflns_limit_h_max 44
_diffrn_reflns_limit_h_min -44
_diffrn_reflns_limit_k_max 27
_diffrn_reflns_limit_k_min -29
_diffrn_reflns_limit_l_max 6
_diffrn_reflns_limit_l_min -21
_diffrn_reflns_number 14538
_diffrn_reflns_theta_full 28.85
_diffrn_reflns_theta_max 28.85
_diffrn_reflns_theta_min 1.23
_exptl_absorpt_coefficient_mu 7.584
_exptl_absorpt_correction_type none
_exptl_crystal_density_diffrn 2.207
_exptl_crystal_density_method 'not measured'
_exptl_crystal_F_000 9324
_exptl_crystal_size_max 0.5
_exptl_crystal_size_mid 0.15
_exptl_crystal_size_min 0.09
_refine_diff_density_max 2.975
_refine_diff_density_min -1.972
_refine_diff_density_rms 0.238
_refine_ls_abs_structure_details 'Flack H D (1983), Acta Cryst. A39, 876-881'
_refine_ls_abs_structure_Flack 0.009(7)
_refine_ls_extinction_method none
_refine_ls_goodness_of_fit_ref 1.111
_refine_ls_hydrogen_treatment mixed
_refine_ls_matrix_type full
_refine_ls_number_parameters 388
_refine_ls_number_reflns 4442
_refine_ls_number_restraints 1
_refine_ls_restrained_S_all 1.111
_refine_ls_R_factor_all 0.0564
_refine_ls_R_factor_gt 0.0420
_refine_ls_shift/su_max 0.003
_refine_ls_shift/su_mean 0.000
_refine_ls_structure_factor_coef Fsqd
_refine_ls_weighting_details 'calc w=1/[\s^2^(Fo^2^)+(0.0522P)^2^+0.0000P] where P=(Fo^2^+2Fc^2^)/3'
_refine_ls_weighting_scheme calc
_refine_ls_wR_factor_gt 0.0881
_refine_ls_wR_factor_ref 0.1005
_reflns_number_gt 3661
_reflns_number_total 4442
_reflns_threshold_expression >2sigma(I)
_cod_data_source_file ic049538msi20040408_103455_12.cif
_cod_data_source_block struc_U(tpzcn),11
_cod_depositor_comments
;
The following automatic conversions were performed:
'_symmetry_cell_setting' value 'Rhombohedral' changed to 'rhombohedral'
according to '/home/saulius/struct/CIF-dictionaries/cif_core.dic'
dictionary named 'cif_core.dic' version 2.4.1 from 2010-06-29.

Automatic conversion script
Id: cif_fix_enum 1527 2010-12-29 10:47:43Z saulius 
;
_cod_original_sg_symbol_H-M 'R 3 c'
_cod_original_formula_sum 'C27 H31.50 I3 N10.50 U'
_cod_database_code 4311422

loop_
_symmetry_equiv_pos_as_xyz
'x, y, z'
'-y, x-y, z'
'-x+y, -x, z'
'-y, -x, z+1/2'
'-x+y, y, z+1/2'
'x, x-y, z+1/2'
'x+2/3, y+1/3, z+1/3'
'-y+2/3, x-y+1/3, z+1/3'
'-x+y+2/3, -x+1/3, z+1/3'
'-y+2/3, -x+1/3, z+5/6'
'-x+y+2/3, y+1/3, z+5/6'
'x+2/3, x-y+1/3, z+5/6'
'x+1/3, y+2/3, z+2/3'
'-y+1/3, x-y+2/3, z+2/3'
'-x+y+1/3, -x+2/3, z+2/3'
'-y+1/3, -x+2/3, z+7/6'
'-x+y+1/3, y+2/3, z+7/6'
'x+1/3, x-y+2/3, z+7/6'

loop_
_atom_site_label
_atom_site_type_symbol
_atom_site_fract_x
_atom_site_fract_y
_atom_site_fract_z
_atom_site_U_iso_or_equiv
_atom_site_adp_type
_atom_site_occupancy
_atom_site_symmetry_multiplicity
_atom_site_calc_flag
_atom_site_refinement_flags
_atom_site_disorder_assembly
_atom_site_disorder_group
U U 0.849580(17) 0.560096(17) 0.16525(2) 0.02027(12) Uani 1 1 d . . .
I1 I 0.78321(4) 0.50612(4) 0.01474(6) 0.0414(3) Uani 1 1 d . . .
I2 I 0.89628(4) 0.64980(4) 0.04959(5) 0.0330(2) Uani 1 1 d . . .
I3 I 0.62012(4) 0.51927(4) 0.28441(6) 0.0389(3) Uani 1 1 d . . .
N1 N 0.8594(4) 0.5893(4) 0.3242(6) 0.023(2) Uani 1 1 d . . .
N2 N 0.8549(4) 0.5027(4) 0.2720(6) 0.023(2) Uani 1 1 d . . .
N3 N 0.9360(4) 0.6157(4) 0.2195(7) 0.023(2) Uani 1 1 d . . .
N4 N 0.8033(4) 0.5987(4) 0.2085(6) 0.025(2) Uani 1 1 d . . .
N5 N 0.8951(4) 0.5206(4) 0.1105(7) 0.029(3) Uani 1 1 d . . .
N6 N 0.7692(4) 0.4935(4) 0.2313(7) 0.028(3) Uani 1 1 d . . .
N7 N 1.0235(4) 0.6897(4) 0.2665(7) 0.032(3) Uani 1 1 d . . .
N8 N 0.7431(4) 0.6309(5) 0.2534(8) 0.035(3) Uani 1 1 d . . .
N9 N 0.9481(4) 0.4805(4) 0.0615(7) 0.033(3) Uani 1 1 d . . .
N10 N 0.6889(5) 0.4134(6) 0.2835(16) 0.082(7) Uani 1 1 d . . .
C1 C 0.8952(5) 0.6390(5) 0.3183(8) 0.024(3) Uani 1 1 d . . .
H1A H 0.9016 0.6530 0.3750 0.029 Uiso 1 1 calc R . .
H1B H 0.8832 0.6554 0.2834 0.029 Uiso 1 1 calc R . .
C2 C 0.9399(5) 0.6458(4) 0.2809(8) 0.022(3) Uani 1 1 d . . .
C3 C 0.9824(5) 0.6814(5) 0.3051(8) 0.031(3) Uani 1 1 d . . .
H3 H 0.9840 0.7010 0.3497 0.037 Uiso 1 1 calc R . .
C4 C 1.0173(5) 0.6592(5) 0.2076(8) 0.028(3) Uani 1 1 d . . .
H4 H 1.0441 0.6622 0.1803 0.034 Uiso 1 1 calc R . .
C5 C 0.9740(5) 0.6230(5) 0.1833(8) 0.029(3) Uani 1 1 d . . .
H5 H 0.9723 0.6031 0.1390 0.034 Uiso 1 1 calc R . .
C6 C 0.8164(4) 0.5867(5) 0.3543(8) 0.024(3) Uani 1 1 d . . .
H6A H 0.8235 0.6067 0.4045 0.028 Uiso 1 1 calc R . .
H6B H 0.7942 0.5542 0.3713 0.028 Uiso 1 1 calc R . .
C7 C 0.7934(5) 0.6019(5) 0.2893(8) 0.026(3) Uani 1 1 d . . .
C8 C 0.7639(5) 0.6179(5) 0.3105(9) 0.033(3) Uani 1 1 d . . .
H8 H 0.7580 0.6199 0.3682 0.039 Uiso 1 1 calc R . .
C9 C 0.7526(5) 0.6292(5) 0.1746(8) 0.031(3) Uani 1 1 d . . .
H9 H 0.7389 0.6389 0.1327 0.037 Uiso 1 1 calc R . .
C10 C 0.7834(5) 0.6129(5) 0.1511(8) 0.030(3) Uani 1 1 d . . .
H10 H 0.7900 0.6120 0.0934 0.036 Uiso 1 1 calc R . .
C11 C 0.8998(5) 0.5027(5) 0.2587(8) 0.028(3) Uani 1 1 d . . .
H11A H 0.8980 0.4754 0.2875 0.033 Uiso 1 1 calc R . .
H11B H 0.9256 0.5311 0.2840 0.033 Uiso 1 1 calc R . .
C12 C 0.9101(5) 0.5010(5) 0.1670(8) 0.025(3) Uani 1 1 d . . .
C13 C 0.9366(5) 0.4815(5) 0.1419(9) 0.030(3) Uani 1 1 d . . .
H13 H 0.9471 0.4683 0.1833 0.035 Uiso 1 1 calc R . .
C14 C 0.9322(5) 0.4987(6) 0.0077(9) 0.035(4) Uani 1 1 d . . .
H14 H 0.9388 0.4978 -0.0499 0.042 Uiso 1 1 calc R . .
C15 C 0.9064(6) 0.5189(5) 0.0289(8) 0.034(4) Uani 1 1 d . . .
H15 H 0.8963 0.5319 -0.0136 0.041 Uiso 1 1 calc R . .
C16 C 0.8151(5) 0.4558(5) 0.2470(9) 0.033(3) Uani 1 1 d . . .
H16A H 0.8143 0.4315 0.2840 0.039 Uiso 1 1 calc R . .
H16B H 0.8196 0.4487 0.1887 0.039 Uiso 1 1 calc R . .
C17 C 0.7692(5) 0.4555(5) 0.2537(9) 0.032(3) Uani 1 1 d . . .
C18 C 0.7289(6) 0.4151(6) 0.2795(15) 0.058(5) Uani 1 1 d . . .
H18 H 0.7309 0.3884 0.2944 0.070 Uiso 1 1 calc R . .
C19 C 0.6890(6) 0.4522(7) 0.2664(16) 0.069(6) Uani 1 1 d . . .
H19 H 0.6616 0.4539 0.2756 0.082 Uiso 1 1 calc R . .
C20 C 0.7285(5) 0.4906(5) 0.2352(11) 0.040(4) Uani 1 1 d . . .
H20 H 0.7258 0.5162 0.2157 0.049 Uiso 1 1 calc R . .
C21 C 0.8751(5) 0.5634(4) 0.3822(7) 0.020(3) Uani 1 1 d . . .
H21 H 0.9087 0.5750 0.3695 0.024 Uiso 1 1 calc R . .
C22 C 0.8492(6) 0.5118(5) 0.3647(7) 0.030(3) Uani 1 1 d . . .
H22 H 0.8154 0.5001 0.3747 0.036 Uiso 1 1 calc R . .
C23 C 0.8644(6) 0.4863(6) 0.4249(8) 0.033(3) Uani 1 1 d . . .
H23A H 0.8978 0.4970 0.4157 0.039 Uiso 1 1 calc R . .
H23B H 0.8465 0.4524 0.4128 0.039 Uiso 1 1 calc R . .
C24 C 0.8570(6) 0.4945(5) 0.5163(9) 0.036(4) Uani 1 1 d . . .
H24A H 0.8238 0.4841 0.5265 0.043 Uiso 1 1 calc R . .
H24B H 0.8662 0.4766 0.5537 0.043 Uiso 1 1 calc R . .
C25 C 0.8866(6) 0.5458(6) 0.5335(8) 0.038(4) Uani 1 1 d . . .
H25A H 0.9198 0.5558 0.5241 0.045 Uiso 1 1 calc R . .
H25B H 0.8828 0.5523 0.5926 0.045 Uiso 1 1 calc R . .
C26 C 0.8722(6) 0.5733(6) 0.4755(8) 0.030(3) Uani 1 1 d . . .
H26A H 0.8926 0.6070 0.4862 0.036 Uiso 1 1 calc R . .
H26B H 0.8398 0.5651 0.4889 0.036 Uiso 1 1 calc R . .
C101 C 0.752(4) 0.383(2) 0.538(9) 0.17(6) Uani 0.50 1 d P . .
N101 N 0.744(5) 0.376(3) 0.595(5) 0.20(5) Uani 0.50 1 d P . .
C102 C 0.747(3) 0.384(2) 0.459(4) 0.13(3) Uani 0.50 1 d P . .

loop_
_atom_site_aniso_label
_atom_site_aniso_U_11
_atom_site_aniso_U_22
_atom_site_aniso_U_33
_atom_site_aniso_U_23
_atom_site_aniso_U_13
_atom_site_aniso_U_12
U 0.0243(3) 0.0244(3) 0.01583(18) -0.0019(2) -0.00192(19) 0.0150(2)
I1 0.0486(7) 0.0477(7) 0.0312(5) -0.0097(4) -0.0161(4) 0.0266(6)
I2 0.0402(6) 0.0345(6) 0.0238(4) 0.0064(4) 0.0026(4) 0.0183(5)
I3 0.0426(6) 0.0336(6) 0.0292(5) 0.0000(4) -0.0056(4) 0.0106(5)
N1 0.027(6) 0.028(6) 0.015(5) -0.001(4) -0.002(4) 0.015(5)
N2 0.029(7) 0.024(6) 0.020(5) -0.008(4) -0.007(4) 0.016(5)
N3 0.017(6) 0.038(7) 0.022(5) -0.001(5) 0.001(4) 0.019(5)
N4 0.031(7) 0.031(7) 0.019(5) 0.001(4) 0.002(5) 0.019(6)
N5 0.033(7) 0.029(7) 0.020(5) -0.007(5) 0.002(5) 0.011(6)
N6 0.026(7) 0.029(7) 0.030(6) -0.005(5) -0.003(5) 0.015(6)
N7 0.031(7) 0.027(7) 0.034(6) 0.002(5) 0.005(5) 0.013(6)
N8 0.033(7) 0.039(8) 0.045(7) -0.002(6) -0.006(6) 0.027(7)
N9 0.035(7) 0.033(7) 0.033(6) 0.002(5) 0.010(5) 0.019(6)
N10 0.025(9) 0.033(9) 0.18(2) 0.000(11) 0.018(11) 0.006(7)
C1 0.034(8) 0.020(7) 0.023(6) -0.002(5) -0.003(5) 0.017(6)
C2 0.034(8) 0.014(7) 0.022(6) 0.002(5) 0.002(5) 0.014(6)
C3 0.045(9) 0.036(9) 0.020(6) -0.011(6) -0.012(6) 0.026(7)
C4 0.020(7) 0.031(8) 0.033(7) 0.005(6) 0.002(6) 0.012(6)
C5 0.038(9) 0.028(8) 0.019(6) 0.001(5) -0.003(6) 0.017(7)
C6 0.022(7) 0.021(7) 0.026(6) 0.007(5) 0.011(5) 0.009(6)
C7 0.017(7) 0.025(7) 0.025(6) 0.002(5) 0.009(5) 0.002(6)
C8 0.040(9) 0.030(8) 0.026(7) 0.002(6) 0.011(6) 0.016(7)
C9 0.030(8) 0.039(9) 0.025(6) -0.005(6) -0.001(6) 0.018(7)
C10 0.035(9) 0.035(8) 0.028(7) -0.002(6) 0.000(6) 0.023(7)
C11 0.037(8) 0.030(8) 0.027(7) -0.002(6) -0.001(6) 0.025(7)
C12 0.026(7) 0.033(8) 0.022(6) -0.004(5) -0.003(5) 0.020(7)
C13 0.031(8) 0.018(7) 0.037(8) 0.000(6) 0.000(6) 0.011(6)
C14 0.031(8) 0.048(10) 0.026(7) -0.011(7) 0.001(6) 0.019(8)
C15 0.051(10) 0.041(9) 0.018(6) -0.009(6) -0.007(6) 0.029(8)
C16 0.031(8) 0.037(9) 0.030(7) 0.003(6) 0.001(6) 0.018(8)
C17 0.025(8) 0.023(8) 0.042(8) -0.006(6) -0.004(6) 0.008(7)
C18 0.028(10) 0.029(10) 0.107(16) -0.001(10) -0.003(9) 0.007(8)
C19 0.030(11) 0.050(13) 0.119(19) -0.021(12) 0.002(11) 0.015(10)
C20 0.028(9) 0.029(9) 0.055(10) -0.008(7) -0.008(7) 0.007(7)
C21 0.029(7) 0.023(7) 0.010(5) -0.002(5) -0.001(5) 0.015(6)
C22 0.047(9) 0.032(8) 0.016(6) 0.000(5) 0.000(6) 0.023(8)
C23 0.041(9) 0.043(9) 0.026(7) 0.002(6) 0.000(6) 0.030(8)
C24 0.048(10) 0.039(9) 0.029(7) 0.006(6) 0.002(6) 0.029(8)
C25 0.050(10) 0.047(10) 0.016(6) 0.004(6) 0.000(6) 0.024(8)
C26 0.038(9) 0.041(9) 0.022(6) 0.005(6) 0.003(6) 0.027(8)
C101 0.19(9) 0.02(3) 0.30(17) 0.07(7) 0.12(12) 0.05(4)
N101 0.41(16) 0.10(6) 0.16(7) 0.05(4) 0.04(8) 0.18(8)
C102 0.15(6) 0.08(4) 0.06(3) 0.00(3) -0.03(4) -0.01(4)

loop_
_atom_type_symbol
_atom_type_description
_atom_type_scat_dispersion_real
_atom_type_scat_dispersion_imag
_atom_type_scat_source
C C 0.0033 0.0016 'International Tables Vol C Tables 4.2.6.8 and 6.1.1.4'
H H 0.0000 0.0000 'International Tables Vol C Tables 4.2.6.8 and 6.1.1.4'
N N 0.0061 0.0033 'International Tables Vol C Tables 4.2.6.8 and 6.1.1.4'
I I -0.4742 1.8119 'International Tables Vol C Tables 4.2.6.8 and 6.1.1.4'
U U -9.6767 9.6646 'International Tables Vol C Tables 4.2.6.8 and 6.1.1.4'

loop_
_geom_angle_atom_site_label_1
_geom_angle_atom_site_label_2
_geom_angle_atom_site_label_3
_geom_angle
_geom_angle_site_symmetry_1
_geom_angle_site_symmetry_3
_geom_angle_publ_flag
N4 U N5 176.1(4) . . ?
N4 U N2 117.8(3) . . ?
N5 U N2 65.5(4) . . ?
N4 U N3 106.0(3) . . ?
N5 U N3 76.3(4) . . ?
N2 U N3 81.5(3) . . ?
N4 U N1 63.5(3) . . ?
N5 U N1 120.4(3) . . ?
N2 U N1 66.9(3) . . ?
N3 U N1 63.1(3) . . ?
N4 U N6 72.9(4) . . ?
N5 U N6 107.8(4) . . ?
N2 U N6 63.1(4) . . ?
N3 U N6 136.4(3) . . ?
N1 U N6 79.4(3) . . ?
N4 U I1 93.9(2) . . ?
N5 U I1 82.7(3) . . ?
N2 U I1 111.4(2) . . ?
N3 U I1 148.0(2) . . ?
N1 U I1 148.7(2) . . ?
N6 U I1 73.0(2) . . ?
N4 U I2 79.6(2) . . ?
N5 U I2 98.2(3) . . ?
N2 U I2 151.6(2) . . ?
N3 U I2 71.8(2) . . ?
N1 U I2 107.4(2) . . ?
N6 U I2 145.0(2) . . ?
I1 U I2 87.90(3) . . ?
C6 N1 C1 107.6(10) . . ?
C6 N1 C21 111.5(9) . . ?
C1 N1 C21 110.9(10) . . ?
C6 N1 U 110.6(7) . . ?
C1 N1 U 103.2(7) . . ?
C21 N1 U 112.8(7) . . ?
C11 N2 C16 108.7(10) . . ?
C11 N2 C22 110.9(10) . . ?
C16 N2 C22 109.0(11) . . ?
C11 N2 U 109.5(8) . . ?
C16 N2 U 103.5(7) . . ?
C22 N2 U 114.9(7) . . ?
C5 N3 C2 117.3(12) . . ?
C5 N3 U 126.6(9) . . ?
C2 N3 U 114.7(8) . . ?
C10 N4 C7 116.4(12) . . ?
C10 N4 U 121.1(8) . . ?
C7 N4 U 122.1(9) . . ?
C12 N5 C15 116.3(12) . . ?
C12 N5 U 117.9(8) . . ?
C15 N5 U 125.7(10) . . ?
C20 N6 C17 114.4(13) . . ?
C20 N6 U 130.1(11) . . ?
C17 N6 U 114.9(9) . . ?
C4 N7 C3 113.7(12) . . ?
C9 N8 C8 117.9(12) . . ?
C14 N9 C13 115.5(12) . . ?
C18 N10 C19 116.4(17) . . ?
N1 C1 C2 111.9(10) . . ?
N3 C2 C3 121.0(12) . . ?
N3 C2 C1 116.9(11) . . ?
C3 C2 C1 122.1(12) . . ?
C2 C3 N7 122.2(12) . . ?
N7 C4 C5 123.9(13) . . ?
N3 C5 C4 121.8(13) . . ?
N1 C6 C7 113.0(10) . . ?
N4 C7 C8 121.1(13) . . ?
N4 C7 C6 116.6(12) . . ?
C8 C7 C6 122.3(12) . . ?
N8 C8 C7 122.7(13) . . ?
N8 C9 C10 120.3(13) . . ?
N4 C10 C9 121.5(12) . . ?
N2 C11 C12 112.3(11) . . ?
N5 C12 C13 120.5(12) . . ?
N5 C12 C11 119.1(11) . . ?
C13 C12 C11 120.3(12) . . ?
N9 C13 C12 122.8(13) . . ?
N9 C14 C15 124.2(13) . . ?
N5 C15 C14 120.6(13) . . ?
N2 C16 C17 110.4(11) . . ?
N6 C17 C18 122.9(15) . . ?
N6 C17 C16 117.0(13) . . ?
C18 C17 C16 120.0(14) . . ?
N10 C18 C17 121.3(18) . . ?
N10 C19 C20 121.0(18) . . ?
N6 C20 C19 123.5(17) . . ?
C22 C21 N1 111.4(10) . . ?
C22 C21 C26 111.0(11) . . ?
N1 C21 C26 113.2(10) . . ?
C21 C22 C23 110.7(12) . . ?
C21 C22 N2 110.2(10) . . ?
C23 C22 N2 112.8(11) . . ?
C22 C23 C24 112.1(12) . . ?
C25 C24 C23 107.7(12) . . ?
C24 C25 C26 110.0(12) . . ?
C25 C26 C21 112.7(12) . . ?
N101 C101 C102 159(10) . . ?

loop_
_geom_bond_atom_site_label_1
_geom_bond_atom_site_label_2
_geom_bond_distance
_geom_bond_site_symmetry_2
_geom_bond_publ_flag
U N4 2.537(11) . ?
U N5 2.593(12) . ?
U N2 2.627(10) . ?
U N3 2.659(11) . ?
U N1 2.677(10) . ?
U N6 2.685(12) . ?
U I1 3.1432(11) . ?
U I2 3.1695(10) . ?
N1 C6 1.466(16) . ?
N1 C1 1.477(17) . ?
N1 C21 1.521(16) . ?
N2 C11 1.502(18) . ?
N2 C16 1.505(18) . ?
N2 C22 1.541(15) . ?
N3 C5 1.296(17) . ?
N3 C2 1.358(16) . ?
N4 C10 1.344(17) . ?
N4 C7 1.348(16) . ?
N5 C12 1.345(18) . ?
N5 C15 1.365(18) . ?
N6 C20 1.306(19) . ?
N6 C17 1.309(18) . ?
N7 C4 1.319(18) . ?
N7 C3 1.389(18) . ?
N8 C9 1.306(19) . ?
N8 C8 1.338(18) . ?
N9 C14 1.30(2) . ?
N9 C13 1.345(18) . ?
N10 C18 1.30(2) . ?
N10 C19 1.31(3) . ?
C1 C2 1.506(18) . ?
C2 C3 1.366(19) . ?
C4 C5 1.389(19) . ?
C6 C7 1.514(19) . ?
C7 C8 1.37(2) . ?
C9 C10 1.42(2) . ?
C11 C12 1.511(18) . ?
C12 C13 1.386(19) . ?
C14 C15 1.37(2) . ?
C16 C17 1.52(2) . ?
C17 C18 1.40(2) . ?
C19 C20 1.38(3) . ?
C21 C22 1.508(19) . ?
C21 C26 1.539(16) . ?
C22 C23 1.525(19) . ?
C23 C24 1.527(18) . ?
C24 C25 1.51(2) . ?
C25 C26 1.53(2) . ?
C101 N101 0.93(13) . ?
C101 C102 1.29(13) . ?
